data_7711199
loop_
_publ_author_name
'Herrera, Susana'
'Rivero, Kennett I.'
'Guzm\'an, Alexis'
'Cede\~no, Jonathan'
'Miksovska, Jaroslava'
'Raptis, Raphael G.'

_publ_section_title
;
 Mononuclear, hexanuclear and polymeric indium(iii) pyrazolido complexes;
 structural characterization, dynamic solution studies and luminescent
 properties
;
_journal_name_full 'Dalton Transactions'
_journal_paper_doi 10.1039/D2DT01901A
_journal_year 2022
_chemical_formula_moiety 'C15 H24 Cl3 In N6, 0.5(H2 O)'
_chemical_formula_sum 'C15 H25 Cl3 In N6 O0.5'
_chemical_formula_weight 518.58
_chemical_name_common mer-[InCl3(3,5-Me2-pzH)3(H2O)]
_chemical_name_systematic InCl3(N2C5H8)3(H2O)
_space_group_crystal_system monoclinic
_space_group_IT_number 14
_space_group_name_Hall '-P 2yn'
_space_group_name_H-M_alt 'P 1 21/n 1'
_atom_sites_solution_hydrogens mixed
_atom_sites_solution_primary dual
_atom_sites_solution_secondary difmap
_audit_creation_date 2022-08-29
_audit_creation_method
;
Olex2 1.5
(compiled 2022.04.07 svn.rca3783a0 for OlexSys, GUI svn.r6498)
;
_audit_update_record
;
2022-08-30 deposited with the CCDC.	2022-09-01 downloaded from the CCDC.
;
_cell_angle_alpha 90
_cell_angle_beta 92.046(5)
_cell_angle_gamma 90
_cell_formula_units_Z 4
_cell_length_a 9.3323(19)
_cell_length_b 16.936(3)
_cell_length_c 13.806(3)
_cell_measurement_reflns_used 9985
_cell_measurement_temperature 298
_cell_measurement_theta_max 28.22
_cell_measurement_theta_min 2.49
_cell_volume 2180.7(8)
_computing_cell_refinement 'SAINT v7.68A (Bruker, 2009)'
_computing_data_collection 'Bruker APEX3'
_computing_data_reduction 'SAINT v7.68A (Bruker, 2009)'
_computing_molecular_graphics 'Olex2 1.5 (Dolomanov et al., 2009)'
_computing_publication_material 'Olex2 1.5 (Dolomanov et al., 2009)'
_computing_structure_refinement 'SHELXL 2018/3 (Sheldrick, 2015)'
_computing_structure_solution 'SHELXT 2018/2 (Sheldrick, 2018)'
_diffrn_ambient_temperature 298.0
_diffrn_measured_fraction_theta_full 0.999
_diffrn_measured_fraction_theta_max 0.997
_diffrn_measurement_device_type 'Bruker D8 Quest PHOTON 100'
_diffrn_measurement_method '\w scans'
_diffrn_radiation_type MoK\a
_diffrn_radiation_wavelength 0.71073
_diffrn_reflns_av_R_equivalents 0.0492
_diffrn_reflns_av_unetI/netI 0.0307
_diffrn_reflns_Laue_measured_fraction_full 0.999
_diffrn_reflns_Laue_measured_fraction_max 0.997
_diffrn_reflns_limit_h_max 12
_diffrn_reflns_limit_h_min -12
_diffrn_reflns_limit_k_max 22
_diffrn_reflns_limit_k_min -22
_diffrn_reflns_limit_l_max 18
_diffrn_reflns_limit_l_min -18
_diffrn_reflns_number 45430
_diffrn_reflns_point_group_measured_fraction_full 0.999
_diffrn_reflns_point_group_measured_fraction_max 0.997
_diffrn_reflns_theta_full 25.242
_diffrn_reflns_theta_max 28.279
_diffrn_reflns_theta_min 2.493
_exptl_absorpt_coefficient_mu 1.465
_exptl_absorpt_correction_T_max 0.7457
_exptl_absorpt_correction_T_min 0.6791
_exptl_absorpt_correction_type multi-scan
_exptl_absorpt_process_details
;
SADABS-2016/2 (Bruker,2016) was used for absorption correction.
wR2(int) was 0.0833 before and 0.0610 after correction.
The Ratio of minimum to maximum transmission is 0.9107.
The \l/2 correction factor is Not present.
;
_exptl_crystal_colour colourless
_exptl_crystal_density_diffrn 1.580
_exptl_crystal_description prism
_exptl_crystal_F_000 1044
_exptl_crystal_size_max 0.162
_exptl_crystal_size_mid 0.155
_exptl_crystal_size_min 0.149
_refine_diff_density_max 1.689
_refine_diff_density_min -1.211
_refine_diff_density_rms 0.089
_refine_ls_extinction_coef 0.00147(17)
_refine_ls_extinction_expression Fc^*^=kFc[1+0.001xFc^2^\l^3^/sin(2\q)]^-1/4^
_refine_ls_extinction_method 'SHELXL-2018/3 (Sheldrick 2018)'
_refine_ls_goodness_of_fit_ref 1.121
_refine_ls_hydrogen_treatment constr
_refine_ls_matrix_type full
_refine_ls_number_parameters 245
_refine_ls_number_reflns 5406
_refine_ls_number_restraints 0
_refine_ls_restrained_S_all 1.121
_refine_ls_R_factor_all 0.0631
_refine_ls_R_factor_gt 0.0437
_refine_ls_shift/su_max 0.001
_refine_ls_shift/su_mean 0.000
_refine_ls_structure_factor_coef Fsqd
_refine_ls_weighting_details 'w=1/[\s^2^(Fo^2^)+(0.0170P)^2^+5.5543P] where P=(Fo^2^+2Fc^2^)/3'
_refine_ls_weighting_scheme calc
_refine_ls_wR_factor_gt 0.0851
_refine_ls_wR_factor_ref 0.0914
_reflns_Friedel_coverage 0.000
_reflns_number_gt 4302
_reflns_number_total 5406
_reflns_threshold_expression 'I > 2\s(I)'
_cod_data_source_file d2dt01901a2.cif
_cod_data_source_block sh036_1_0m
_cod_depositor_comments
;
The following automatic conversions were performed:

data item '_atom_sites_solution_secondary' value 'diffmap' was
changed to 'difmap'.

Automatic conversion script
Id: cif_fix_values 7556 2019-12-06 15:28:31Z antanas 
;
_cod_original_cell_volume 2180.6(8)
_cod_original_formula_sum 'C15 H25 Cl3 In N6 O0.50'
_cod_database_code 7711199
_shelx_shelxl_version_number 2018/3
_shelx_space_group_comment
;
The symmetry employed for this shelxl refinement is uniquely defined
by the following loop, which should always be used as a source of
symmetry information in preference to the above space-group names.
They are only intended as comments.
;
_shelx_estimated_absorpt_t_max 0.811
_shelx_estimated_absorpt_t_min 0.797
_olex2_refinement_description
;
1. Fixed Uiso
 At 1.2 times of:
  All C(H) groups, All N(H) groups
 At 1.5 times of:
  All C(H,H,H) groups, All O(H,H) groups
2. Others
 Fixed Sof: O1(0.5) H1A(0.5) H1B(0.5)
3.a Free rotating group:
 O1(H1A,H1B)
3.b Aromatic/amide H refined with riding coordinates:
 N6(H6), N4(H4), N2(H2), C12(H12), C7(H7), C2(H2A)
3.c Idealised Me refined as rotating group:
 C15(H15A,H15B,H15C), C4(H4A,H4B,H4C), C14(H14A,H14B,H14C), C10(H10A,H10B,
 H10C), C9(H9A,H9B,H9C), C5(H5A,H5B,H5C)
;
_olex2_submission_special_instructions 'No special instructions were received'

loop_
_space_group_symop_operation_xyz
'x, y, z'
'-x+1/2, y+1/2, -z+1/2'
'-x, -y, -z'
'x-1/2, -y-1/2, z-1/2'

loop_
_atom_site_label
_atom_site_type_symbol
_atom_site_fract_x
_atom_site_fract_y
_atom_site_fract_z
_atom_site_U_iso_or_equiv
_atom_site_adp_type
_atom_site_occupancy
_atom_site_site_symmetry_order
_atom_site_calc_flag
_atom_site_refinement_flags_posn
_atom_site_refinement_flags_adp
_atom_site_refinement_flags_occupancy
_atom_site_disorder_assembly
_atom_site_disorder_group
In1 In 0.56885(3) 0.57013(2) 0.72252(2) 0.03711(10) Uani 1 1 d . . . . .
Cl3 Cl 0.53433(12) 0.62675(6) 0.55527(7) 0.0481(3) Uani 1 1 d . . . . .
Cl2 Cl 0.39256(12) 0.46529(6) 0.68494(9) 0.0508(3) Uani 1 1 d . . . . .
Cl1 Cl 0.61794(13) 0.51370(7) 0.88463(8) 0.0545(3) Uani 1 1 d . . . . .
N5 N 0.7544(4) 0.5012(2) 0.6572(3) 0.0446(8) Uani 1 1 d . . . . .
N6 N 0.7326(4) 0.4686(2) 0.5672(3) 0.0457(8) Uani 1 1 d . . . . .
H6 H 0.653178 0.471903 0.533866 0.055 Uiso 1 1 calc R U . . .
N4 N 0.7978(4) 0.69889(19) 0.6712(2) 0.0425(8) Uani 1 1 d . . . . .
H4 H 0.790736 0.678143 0.614394 0.051 Uiso 1 1 calc R U . . .
N3 N 0.7257(4) 0.67228(19) 0.7490(2) 0.0415(8) Uani 1 1 d . . . . .
N1 N 0.3981(4) 0.6491(2) 0.7885(3) 0.0472(9) Uani 1 1 d . . . . .
C13 C 0.8490(4) 0.4310(2) 0.5370(3) 0.0422(9) Uani 1 1 d . . . . .
N2 N 0.3166(4) 0.6175(2) 0.8577(3) 0.0545(10) Uani 1 1 d . . . . .
H2 H 0.321833 0.569076 0.876077 0.065 Uiso 1 1 calc R U . . .
C11 C 0.8887(4) 0.4829(3) 0.6841(3) 0.0444(10) Uani 1 1 d . . . . .
C6 C 0.7679(5) 0.7195(2) 0.8224(3) 0.0470(10) Uani 1 1 d . . . . .
C8 C 0.8808(4) 0.7612(2) 0.6939(4) 0.0487(11) Uani 1 1 d . . . . .
C1 C 0.3578(5) 0.7251(3) 0.7816(3) 0.0474(10) Uani 1 1 d . . . . .
C12 C 0.9500(5) 0.4384(3) 0.6103(3) 0.0507(11) Uani 1 1 d . . . . .
H12 H 1.042406 0.417831 0.611194 0.061 Uiso 1 1 calc R U . . .
C15 C 0.8547(5) 0.3927(3) 0.4400(3) 0.0520(11) Uani 1 1 d . . . . .
H15A H 0.791663 0.347878 0.437686 0.078 Uiso 1 1 calc R U . . .
H15B H 0.950947 0.375708 0.429278 0.078 Uiso 1 1 calc R U . . .
H15C H 0.825098 0.429807 0.390715 0.078 Uiso 1 1 calc R U . . .
C3 C 0.2265(5) 0.6706(3) 0.8942(4) 0.0572(12) Uani 1 1 d . . . . .
C4 C 0.4219(6) 0.7815(3) 0.7124(4) 0.0640(13) Uani 1 1 d . . . . .
H4A H 0.518162 0.793894 0.734042 0.096 Uiso 1 1 calc R U . . .
H4B H 0.365716 0.828955 0.709420 0.096 Uiso 1 1 calc R U . . .
H4C H 0.423043 0.757897 0.649192 0.096 Uiso 1 1 calc R U . . .
C7 C 0.8647(5) 0.7748(3) 0.7908(4) 0.0542(12) Uani 1 1 d . . . . .
H7 H 0.910075 0.813844 0.828033 0.065 Uiso 1 1 calc R U . . .
C2 C 0.2504(5) 0.7397(3) 0.8471(4) 0.0591(13) Uani 1 1 d . . . . .
H2A H 0.204113 0.787487 0.856759 0.071 Uiso 1 1 calc R U . . .
C14 C 0.9565(5) 0.5100(4) 0.7765(4) 0.0696(15) Uani 1 1 d . . . . .
H14A H 0.935029 0.564804 0.785989 0.104 Uiso 1 1 calc R U . . .
H14B H 1.058497 0.503098 0.774577 0.104 Uiso 1 1 calc R U . . .
H14C H 0.920139 0.479631 0.828939 0.104 Uiso 1 1 calc R U . . .
C10 C 0.9705(6) 0.8013(3) 0.6213(4) 0.0685(15) Uani 1 1 d . . . . .
H10A H 0.944913 0.782125 0.557608 0.103 Uiso 1 1 calc R U . . .
H10B H 1.069898 0.790478 0.635860 0.103 Uiso 1 1 calc R U . . .
H10C H 0.954352 0.857281 0.623817 0.103 Uiso 1 1 calc R U . . .
C9 C 0.7114(6) 0.7109(3) 0.9215(4) 0.0722(16) Uani 1 1 d . . . . .
H9A H 0.609326 0.718225 0.918698 0.108 Uiso 1 1 calc R U . . .
H9B H 0.754897 0.749837 0.963680 0.108 Uiso 1 1 calc R U . . .
H9C H 0.733543 0.659095 0.946004 0.108 Uiso 1 1 calc R U . . .
C5 C 0.1263(6) 0.6479(4) 0.9727(4) 0.0823(18) Uani 1 1 d . . . . .
H5A H 0.086877 0.596533 0.959017 0.123 Uiso 1 1 calc R U . . .
H5B H 0.050024 0.685790 0.975011 0.123 Uiso 1 1 calc R U . . .
H5C H 0.178042 0.646794 1.034016 0.123 Uiso 1 1 calc R U . . .
O1 O 0.2640(7) 0.4560(4) 0.8996(5) 0.0535(16) Uani 0.5 1 d G . P . .
H1A H 0.348086 0.456309 0.925354 0.080 Uiso 0.5 1 d G U P . .
H1B H 0.206088 0.436247 0.939202 0.080 Uiso 0.5 1 d G U P . .

loop_
_atom_site_aniso_label
_atom_site_aniso_U_11
_atom_site_aniso_U_22
_atom_site_aniso_U_33
_atom_site_aniso_U_23
_atom_site_aniso_U_13
_atom_site_aniso_U_12
In1 0.03918(16) 0.03241(14) 0.04024(16) -0.00737(12) 0.00842(11) -0.00284(12)
Cl3 0.0577(6) 0.0467(6) 0.0398(5) -0.0031(4) 0.0010(5) -0.0040(5)
Cl2 0.0506(6) 0.0374(5) 0.0641(7) -0.0082(5) 0.0012(5) -0.0080(5)
Cl1 0.0639(7) 0.0518(6) 0.0482(6) 0.0052(5) 0.0052(5) -0.0023(5)
N5 0.0406(19) 0.0448(19) 0.049(2) -0.0126(16) 0.0048(16) 0.0009(16)
N6 0.0408(19) 0.047(2) 0.049(2) -0.0180(16) 0.0014(16) 0.0048(16)
N4 0.0448(19) 0.0388(18) 0.0448(19) -0.0069(15) 0.0135(15) -0.0052(15)
N3 0.045(2) 0.0377(17) 0.0424(18) -0.0069(15) 0.0136(15) -0.0059(15)
N1 0.049(2) 0.0357(18) 0.058(2) -0.0076(16) 0.0181(17) 0.0001(15)
C13 0.044(2) 0.0318(19) 0.052(2) -0.0018(18) 0.0120(19) -0.0002(18)
N2 0.057(2) 0.0396(19) 0.069(3) -0.0108(18) 0.025(2) -0.0060(17)
C11 0.038(2) 0.044(2) 0.051(2) 0.0031(19) 0.0020(18) 0.0010(18)
C6 0.048(2) 0.042(2) 0.051(3) -0.0179(19) 0.005(2) -0.0027(19)
C8 0.039(2) 0.035(2) 0.074(3) -0.010(2) 0.014(2) -0.0019(18)
C1 0.046(2) 0.043(2) 0.053(3) -0.012(2) -0.003(2) 0.0047(19)
C12 0.045(2) 0.049(3) 0.059(3) 0.004(2) 0.014(2) 0.010(2)
C15 0.062(3) 0.039(2) 0.056(3) -0.010(2) 0.014(2) 0.005(2)
C3 0.044(3) 0.066(3) 0.062(3) -0.024(3) 0.013(2) 0.001(2)
C4 0.081(4) 0.043(3) 0.068(3) 0.003(2) 0.004(3) 0.009(2)
C7 0.054(3) 0.042(2) 0.068(3) -0.019(2) 0.008(2) -0.013(2)
C2 0.054(3) 0.056(3) 0.068(3) -0.020(2) 0.002(2) 0.017(2)
C14 0.056(3) 0.096(4) 0.057(3) -0.007(3) -0.003(2) 0.004(3)
C10 0.061(3) 0.046(3) 0.101(4) 0.003(3) 0.031(3) -0.008(2)
C9 0.095(4) 0.072(3) 0.050(3) -0.024(3) 0.020(3) -0.026(3)
C5 0.064(3) 0.096(4) 0.090(4) -0.029(4) 0.036(3) -0.005(3)
O1 0.048(4) 0.056(4) 0.055(4) 0.010(3) -0.011(3) -0.009(3)

loop_
_atom_type_symbol
_atom_type_description
_atom_type_scat_dispersion_real
_atom_type_scat_dispersion_imag
_atom_type_scat_source
C C 0.0033 0.0016 'International Tables Vol C Tables 4.2.6.8 and 6.1.1.4'
H H 0.0000 0.0000 'International Tables Vol C Tables 4.2.6.8 and 6.1.1.4'
Cl Cl 0.1484 0.1585 'International Tables Vol C Tables 4.2.6.8 and 6.1.1.4'
In In -0.7276 1.3100 'International Tables Vol C Tables 4.2.6.8 and 6.1.1.4'
N N 0.0061 0.0033 'International Tables Vol C Tables 4.2.6.8 and 6.1.1.4'
O O 0.0106 0.0060 'International Tables Vol C Tables 4.2.6.8 and 6.1.1.4'

loop_
_geom_angle_atom_site_label_1
_geom_angle_atom_site_label_2
_geom_angle_atom_site_label_3
_geom_angle
_geom_angle_site_symmetry_1
_geom_angle_site_symmetry_3
_geom_angle_publ_flag
Cl2 In1 Cl3 91.08(4) . . ?
Cl1 In1 Cl3 176.59(4) . . ?
Cl1 In1 Cl2 90.73(4) . . ?
N5 In1 Cl3 84.64(10) . . ?
N5 In1 Cl2 93.35(9) . . ?
N5 In1 Cl1 92.37(10) . . ?
N3 In1 Cl3 85.33(9) . . ?
N3 In1 Cl2 176.16(10) . . ?
N3 In1 Cl1 92.92(9) . . ?
N3 In1 N5 87.69(12) . . ?
N3 In1 N1 86.87(12) . . ?
N1 In1 Cl3 94.27(10) . . ?
N1 In1 Cl2 92.04(9) . . ?
N1 In1 Cl1 88.55(10) . . ?
N1 In1 N5 174.52(12) . . ?
N6 N5 In1 118.1(2) . . ?
C11 N5 In1 136.4(3) . . ?
C11 N5 N6 105.5(3) . . ?
N5 N6 H6 123.9 . . ?
C13 N6 N5 112.2(3) . . ?
C13 N6 H6 123.9 . . ?
N3 N4 H4 124.0 . . ?
C8 N4 H4 124.0 . . ?
C8 N4 N3 111.9(3) . . ?
N4 N3 In1 117.0(2) . . ?
C6 N3 In1 137.9(3) . . ?
C6 N3 N4 105.0(3) . . ?
N2 N1 In1 117.8(3) . . ?
C1 N1 In1 136.6(3) . . ?
C1 N1 N2 105.4(3) . . ?
N6 C13 C12 105.8(4) . . ?
N6 C13 C15 122.9(4) . . ?
C12 C13 C15 131.3(4) . . ?
N1 N2 H2 123.9 . . ?
C3 N2 N1 112.2(4) . . ?
C3 N2 H2 123.9 . . ?
N5 C11 C12 109.1(4) . . ?
N5 C11 C14 122.6(4) . . ?
C12 C11 C14 128.3(4) . . ?
N3 C6 C7 110.1(4) . . ?
N3 C6 C9 122.2(4) . . ?
C7 C6 C9 127.8(4) . . ?
N4 C8 C7 106.2(4) . . ?
N4 C8 C10 122.4(4) . . ?
C7 C8 C10 131.4(4) . . ?
N1 C1 C4 122.8(4) . . ?
N1 C1 C2 109.2(4) . . ?
C2 C1 C4 128.0(4) . . ?
C13 C12 C11 107.4(4) . . ?
C13 C12 H12 126.3 . . ?
C11 C12 H12 126.3 . . ?
C13 C15 H15A 109.5 . . ?
C13 C15 H15B 109.5 . . ?
C13 C15 H15C 109.5 . . ?
H15A C15 H15B 109.5 . . ?
H15A C15 H15C 109.5 . . ?
H15B C15 H15C 109.5 . . ?
N2 C3 C2 106.2(4) . . ?
N2 C3 C5 120.9(5) . . ?
C2 C3 C5 132.9(5) . . ?
C1 C4 H4A 109.5 . . ?
C1 C4 H4B 109.5 . . ?
C1 C4 H4C 109.5 . . ?
H4A C4 H4B 109.5 . . ?
H4A C4 H4C 109.5 . . ?
H4B C4 H4C 109.5 . . ?
C6 C7 H7 126.6 . . ?
C8 C7 C6 106.8(4) . . ?
C8 C7 H7 126.6 . . ?
C1 C2 H2A 126.5 . . ?
C3 C2 C1 107.0(4) . . ?
C3 C2 H2A 126.5 . . ?
C11 C14 H14A 109.5 . . ?
C11 C14 H14B 109.5 . . ?
C11 C14 H14C 109.5 . . ?
H14A C14 H14B 109.5 . . ?
H14A C14 H14C 109.5 . . ?
H14B C14 H14C 109.5 . . ?
C8 C10 H10A 109.5 . . ?
C8 C10 H10B 109.5 . . ?
C8 C10 H10C 109.5 . . ?
H10A C10 H10B 109.5 . . ?
H10A C10 H10C 109.5 . . ?
H10B C10 H10C 109.5 . . ?
C6 C9 H9A 109.5 . . ?
C6 C9 H9B 109.5 . . ?
C6 C9 H9C 109.5 . . ?
H9A C9 H9B 109.5 . . ?
H9A C9 H9C 109.5 . . ?
H9B C9 H9C 109.5 . . ?
C3 C5 H5A 109.5 . . ?
C3 C5 H5B 109.5 . . ?
C3 C5 H5C 109.5 . . ?
H5A C5 H5B 109.5 . . ?
H5A C5 H5C 109.5 . . ?
H5B C5 H5C 109.5 . . ?
H1A O1 H1B 109.4 . . ?

loop_
_geom_bond_atom_site_label_1
_geom_bond_atom_site_label_2
_geom_bond_distance
_geom_bond_site_symmetry_2
_geom_bond_publ_flag
In1 Cl3 2.5103(12) . ?
In1 Cl2 2.4633(11) . ?
In1 Cl1 2.4615(12) . ?
In1 N5 2.299(3) . ?
In1 N3 2.287(3) . ?
In1 N1 2.293(3) . ?
N5 N6 1.368(5) . ?
N5 C11 1.331(5) . ?
N6 H6 0.8600 . ?
N6 C13 1.338(5) . ?
N4 H4 0.8600 . ?
N4 N3 1.364(4) . ?
N4 C8 1.339(5) . ?
N3 C6 1.339(5) . ?
N1 N2 1.352(5) . ?
N1 C1 1.344(5) . ?
C13 C12 1.364(6) . ?
C13 C15 1.490(6) . ?
N2 H2 0.8600 . ?
N2 C3 1.341(6) . ?
C11 C12 1.405(6) . ?
C11 C14 1.477(6) . ?
C6 C7 1.383(6) . ?
C6 C9 1.491(6) . ?
C8 C7 1.371(6) . ?
C8 C10 1.492(6) . ?
C1 C4 1.491(7) . ?
C1 C2 1.396(6) . ?
C12 H12 0.9300 . ?
C15 H15A 0.9600 . ?
C15 H15B 0.9600 . ?
C15 H15C 0.9600 . ?
C3 C2 1.361(7) . ?
C3 C5 1.506(7) . ?
C4 H4A 0.9600 . ?
C4 H4B 0.9600 . ?
C4 H4C 0.9600 . ?
C7 H7 0.9300 . ?
C2 H2A 0.9300 . ?
C14 H14A 0.9600 . ?
C14 H14B 0.9600 . ?
C14 H14C 0.9600 . ?
C10 H10A 0.9600 . ?
C10 H10B 0.9600 . ?
C10 H10C 0.9600 . ?
C9 H9A 0.9600 . ?
C9 H9B 0.9600 . ?
C9 H9C 0.9600 . ?
C5 H5A 0.9600 . ?
C5 H5B 0.9600 . ?
C5 H5C 0.9600 . ?
O1 H1A 0.8498 . ?
O1 H1B 0.8502 . ?

loop_
_geom_torsion_atom_site_label_1
_geom_torsion_atom_site_label_2
_geom_torsion_atom_site_label_3
_geom_torsion_atom_site_label_4
_geom_torsion
_geom_torsion_site_symmetry_1
_geom_torsion_site_symmetry_2
_geom_torsion_site_symmetry_3
_geom_torsion_site_symmetry_4
_geom_torsion_publ_flag
In1 N5 N6 C13 179.3(3) . . . . ?
In1 N5 C11 C12 -179.7(3) . . . . ?
In1 N5 C11 C14 -1.9(7) . . . . ?
In1 N3 C6 C7 -176.8(3) . . . . ?
In1 N3 C6 C9 2.1(7) . . . . ?
In1 N1 N2 C3 176.5(3) . . . . ?
In1 N1 C1 C4 4.9(7) . . . . ?
In1 N1 C1 C2 -175.5(3) . . . . ?
N5 N6 C13 C12 0.8(5) . . . . ?
N5 N6 C13 C15 -178.0(4) . . . . ?
N5 C11 C12 C13 0.7(5) . . . . ?
N6 N5 C11 C12 -0.2(5) . . . . ?
N6 N5 C11 C14 177.7(4) . . . . ?
N6 C13 C12 C11 -0.8(5) . . . . ?
N4 N3 C6 C7 0.1(5) . . . . ?
N4 N3 C6 C9 178.9(4) . . . . ?
N4 C8 C7 C6 -1.1(5) . . . . ?
N3 N4 C8 C7 1.3(5) . . . . ?
N3 N4 C8 C10 -179.9(4) . . . . ?
N3 C6 C7 C8 0.6(5) . . . . ?
N1 N2 C3 C2 -0.1(6) . . . . ?
N1 N2 C3 C5 -179.7(5) . . . . ?
N1 C1 C2 C3 0.1(6) . . . . ?
N2 N1 C1 C4 -179.7(4) . . . . ?
N2 N1 C1 C2 -0.1(5) . . . . ?
N2 C3 C2 C1 0.0(6) . . . . ?
C11 N5 N6 C13 -0.4(5) . . . . ?
C8 N4 N3 In1 176.8(3) . . . . ?
C8 N4 N3 C6 -0.9(5) . . . . ?
C1 N1 N2 C3 0.2(5) . . . . ?
C15 C13 C12 C11 177.7(4) . . . . ?
C4 C1 C2 C3 179.6(5) . . . . ?
C14 C11 C12 C13 -177.0(5) . . . . ?
C10 C8 C7 C6 -179.8(5) . . . . ?
C9 C6 C7 C8 -178.1(5) . . . . ?
C5 C3 C2 C1 179.5(6) . . . . ?
